data_7045780
loop_
_publ_author_name
'Solea, Atena B.'
'Wohlhauser, Tobie'
'Abbasi, Parisa'
'Mongbanziama, Yvan'
'Crochet, Aurelien'
'Fromm, Katharina M.'
'Novitchi, Ghenadie'
'Train, Cyrille'
'Pilkington, Melanie'
'Mamula, Olimpia'

_publ_section_title
;
 Versatile synthesis of chiral 6-oxoverdazyl radical ligands - new
 building blocks for multifunctional molecule-based magnets.
;
_journal_issue 14
_journal_name_full 'Dalton transactions (Cambridge, England : 2003)'
_journal_page_first 4785
_journal_page_last 4789
_journal_paper_doi 10.1039/c8dt00840j
_journal_volume 47
_journal_year 2018
_chemical_absolute_configuration syn
_chemical_formula_moiety '2(C20 H28 Cl2 Cu N5 O)'
_chemical_formula_sum 'C20 H28 Cl2 Cu N5 O'
_chemical_formula_weight 488.91
_space_group_crystal_system monoclinic
_space_group_IT_number 4
_space_group_name_Hall 'P 2yb'
_space_group_name_H-M_alt 'P 1 21 1'
_symmetry_space_group_name_Hall 'P 2yb'
_symmetry_space_group_name_H-M 'P 1 21 1'
_atom_sites_solution_hydrogens geom
_audit_creation_method SHELXL-2014/7
_audit_update_record
;
2017-12-14 deposited with the CCDC.
2018-03-06 downloaded from the CCDC.
;
_cell_angle_alpha 90
_cell_angle_beta 105.955(6)
_cell_angle_gamma 90
_cell_formula_units_Z 4
_cell_length_a 13.0978(9)
_cell_length_b 11.0063(7)
_cell_length_c 16.8554(14)
_cell_measurement_reflns_used 4951
_cell_measurement_temperature 200(2)
_cell_measurement_theta_max 23.03
_cell_measurement_theta_min 1.26
_cell_volume 2336.2(3)
_computing_structure_refinement 'SHELXL-2014/7 (Sheldrick, 2014)'
_diffrn_ambient_temperature 200(2)
_diffrn_measured_fraction_theta_full 0.995
_diffrn_measured_fraction_theta_max 0.995
_diffrn_measurement_device '2-circle diffractometer'
_diffrn_measurement_device_type 'STOE IPDS II'
_diffrn_measurement_method 'rotation method, \w scans'
_diffrn_radiation_probe x-ray
_diffrn_radiation_type MoK\a
_diffrn_radiation_wavelength 0.71073
_diffrn_reflns_av_R_equivalents 0.3274
_diffrn_reflns_av_unetI/netI 0.2514
_diffrn_reflns_Laue_measured_fraction_full 0.995
_diffrn_reflns_Laue_measured_fraction_max 0.995
_diffrn_reflns_limit_h_max 15
_diffrn_reflns_limit_h_min -15
_diffrn_reflns_limit_k_max 13
_diffrn_reflns_limit_k_min -13
_diffrn_reflns_limit_l_max 20
_diffrn_reflns_limit_l_min -20
_diffrn_reflns_number 30974
_diffrn_reflns_point_group_measured_fraction_full 0.992
_diffrn_reflns_point_group_measured_fraction_max 0.991
_diffrn_reflns_theta_full 25.196
_diffrn_reflns_theta_max 25.196
_diffrn_reflns_theta_min 1.256
_diffrn_source 'sealed X-ray tube, 12x0.4 mm long-fine focus'
_diffrn_source_type 'Stoe IPDS2'
_exptl_absorpt_coefficient_mu 1.184
_exptl_absorpt_correction_T_max 0.8621
_exptl_absorpt_correction_T_min 0.7442
_exptl_absorpt_correction_type integration
_exptl_absorpt_process_details
;
STOE X-Red32, absorption correction by Gaussian integration, analogous to
P. Coppens, "The Evaluation of Absorption and Extinction in Single-Crystal
Structure Analysis", published in
F. R. Ahmed (Editor), "Crystallographic Computing",
Munksgaard, Copenhagen (1970), 255 - 270
;
_exptl_crystal_colour purple
_exptl_crystal_density_diffrn 1.390
_exptl_crystal_description block
_exptl_crystal_F_000 1016
_exptl_crystal_recrystallization_method Ethanol
_exptl_crystal_size_max 0.150
_exptl_crystal_size_mid 0.083
_exptl_crystal_size_min 0.040
_refine_diff_density_max 0.556
_refine_diff_density_min -0.459
_refine_diff_density_rms 0.097
_refine_ls_abs_structure_details
;
 Classical Flack method preferred over Parsons because s.u. lower.
;
_refine_ls_abs_structure_Flack -0.02(7)
_refine_ls_extinction_method none
_refine_ls_goodness_of_fit_ref 0.913
_refine_ls_hydrogen_treatment constr
_refine_ls_matrix_type full
_refine_ls_number_parameters 481
_refine_ls_number_reflns 8335
_refine_ls_number_restraints 97
_refine_ls_restrained_S_all 0.908
_refine_ls_R_factor_all 0.2226
_refine_ls_R_factor_gt 0.0759
_refine_ls_shift/su_max 0.000
_refine_ls_shift/su_mean 0.000
_refine_ls_structure_factor_coef Fsqd
_refine_ls_weighting_details 'w=1/[\s^2^(Fo^2^)+(0.0716P)^2^] where P=(Fo^2^+2Fc^2^)/3'
_refine_ls_weighting_scheme calc
_refine_ls_wR_factor_gt 0.1514
_refine_ls_wR_factor_ref 0.2174
_reflns_Friedel_coverage 0.886
_reflns_Friedel_fraction_full 0.988
_reflns_Friedel_fraction_max 0.988
_reflns_number_gt 2991
_reflns_number_total 8335
_reflns_threshold_expression 'I > 2\s(I)'
_cod_data_source_file c8dt00840j2.cif
_cod_data_source_block ATE80
_cod_depositor_comments 'Adding full bibliography for 7045778--7045781.cif.'
_cod_database_code 7045780
_shelx_shelxl_version_number 2014/7
_shelx_space_group_comment
;
The symmetry employed for this shelxl refinement is uniquely defined
by the following loop, which should always be used as a source of
symmetry information in preference to the above space-group names.
They are only intended as comments.
;

loop_
_space_group_symop_operation_xyz
'x, y, z'
'-x, y+1/2, -z'

loop_
_atom_site_label
_atom_site_type_symbol
_atom_site_fract_x
_atom_site_fract_y
_atom_site_fract_z
_atom_site_U_iso_or_equiv
_atom_site_adp_type
_atom_site_occupancy
_atom_site_site_symmetry_order
_atom_site_calc_flag
_atom_site_refinement_flags_posn
_atom_site_refinement_flags_adp
C1 C 0.5128(19) 0.595(3) 0.2647(16) 0.046(6) Uani 1 1 d . U
C2 C 0.543(2) 0.591(3) 0.3559(19) 0.053(8) Uani 1 1 d . .
C3 C 0.497(2) 0.668(3) 0.406(2) 0.058(8) Uani 1 1 d . .
H3 H 0.4446 0.7246 0.3829 0.070 Uiso 1 1 calc R U
C4 C 0.5365(19) 0.653(3) 0.4903(19) 0.056(8) Uani 1 1 d . .
C5 C 0.6103(17) 0.562(2) 0.5211(15) 0.048(7) Uani 1 1 d . .
C6 C 0.6494(19) 0.490(2) 0.4694(18) 0.044(6) Uani 1 1 d . .
H6 H 0.6973 0.4276 0.4909 0.052 Uiso 1 1 calc R U
C7 C 0.6398(16) 0.5438(19) 0.6132(12) 0.059(5) Uani 1 1 d . .
H7 H 0.6904 0.4787 0.6357 0.071 Uiso 1 1 calc R U
C8 C 0.6599(17) 0.668(2) 0.6577(14) 0.062(4) Uani 1 1 d . .
C9 C 0.5351(15) 0.681(2) 0.6350(12) 0.059(6) Uani 1 1 d . .
H9 H 0.5089 0.7237 0.6767 0.070 Uiso 1 1 calc R U
C11 C 0.532(2) 0.544(3) 0.640(2) 0.077(7) Uani 1 1 d . .
H11A H 0.4720 0.5074 0.5994 0.092 Uiso 1 1 calc R U
H11B H 0.5384 0.5126 0.6946 0.092 Uiso 1 1 calc R U
C10 C 0.492(2) 0.730(3) 0.5481(17) 0.084(10) Uani 1 1 d . .
H10A H 0.5120 0.8139 0.5456 0.101 Uiso 1 1 calc R U
H10B H 0.4147 0.7248 0.5317 0.101 Uiso 1 1 calc R U
C12 C 0.722(2) 0.763(3) 0.6253(18) 0.079(4) Uani 1 1 d . .
H12A H 0.6918 0.7722 0.5669 0.119 Uiso 1 1 calc R U
H12B H 0.7186 0.8389 0.6523 0.119 Uiso 1 1 calc R U
H12C H 0.7946 0.7376 0.6361 0.119 Uiso 1 1 calc R U
C13 C 0.7138(18) 0.659(2) 0.7510(13) 0.079(4) Uani 1 1 d . .
H13A H 0.6778 0.6000 0.7752 0.119 Uiso 1 1 calc R U
H13B H 0.7867 0.6358 0.7599 0.119 Uiso 1 1 calc R U
H13C H 0.7107 0.7371 0.7760 0.119 Uiso 1 1 calc R U
C14 C 0.479(2) 0.597(3) 0.1015(19) 0.056(6) Uani 1 1 d . U
C15 C 0.421(2) 0.819(2) 0.1053(16) 0.060(3) Uani 1 1 d . .
H15 H 0.4096 0.8100 0.0456 0.072 Uiso 1 1 calc R U
C15A C 0.491(2) 0.378(3) 0.0988(18) 0.060(3) Uani 1 1 d . .
H15A H 0.5302 0.3888 0.0572 0.072 Uiso 1 1 calc R U
C16 C 0.316(2) 0.846(3) 0.122(2) 0.090(11) Uani 1 1 d . .
H16A H 0.2888 0.9216 0.0963 0.134 Uiso 1 1 calc R U
H16B H 0.2663 0.7820 0.0989 0.134 Uiso 1 1 calc R U
H16C H 0.3250 0.8508 0.1800 0.134 Uiso 1 1 calc R U
C16A C 0.370(2) 0.357(3) 0.053(2) 0.078(10) Uani 1 1 d . .
H16D H 0.3424 0.4273 0.0200 0.117 Uiso 1 1 calc R U
H16E H 0.3631 0.2872 0.0177 0.117 Uiso 1 1 calc R U
H16F H 0.3311 0.3442 0.0927 0.117 Uiso 1 1 calc R U
C17 C 0.505(3) 0.918(3) 0.137(2) 0.090(11) Uani 1 1 d . .
H17A H 0.4793 0.9939 0.1108 0.136 Uiso 1 1 calc R U
H17B H 0.5187 0.9260 0.1955 0.136 Uiso 1 1 calc R U
H17C H 0.5695 0.8962 0.1237 0.136 Uiso 1 1 calc R U
C17A C 0.534(3) 0.270(3) 0.149(2) 0.088(12) Uani 1 1 d . .
H17D H 0.5266 0.2006 0.1140 0.132 Uiso 1 1 calc R U
H17E H 0.6071 0.2832 0.1772 0.132 Uiso 1 1 calc R U
H17F H 0.4945 0.2575 0.1889 0.132 Uiso 1 1 calc R U
C21 C 0.0054(19) 0.422(3) 0.2583(17) 0.045(5) Uani 1 1 d . U
C22 C 0.042(2) 0.425(3) 0.3520(16) 0.043(7) Uani 1 1 d . .
C23 C 0.013(2) 0.345(3) 0.3995(17) 0.045(7) Uani 1 1 d . .
H23 H -0.0411 0.2902 0.3758 0.054 Uiso 1 1 calc R U
C24 C 0.059(2) 0.341(3) 0.482(2) 0.061(8) Uani 1 1 d . .
C25 C 0.1394(18) 0.429(2) 0.5151(18) 0.056(7) Uani 1 1 d . .
C26 C 0.1666(19) 0.507(2) 0.4616(19) 0.049(7) Uani 1 1 d . .
H26 H 0.2226 0.5606 0.4826 0.058 Uiso 1 1 calc R U
C27 C 0.1991(15) 0.4143(19) 0.6048(11) 0.051(5) Uani 1 1 d . .
H27 H 0.2584 0.4703 0.6263 0.062 Uiso 1 1 calc R U
C28 C 0.1185(17) 0.398(2) 0.6591(13) 0.062(4) Uani 1 1 d . .
C29 C 0.1096(18) 0.2679(19) 0.6299(13) 0.062(6) Uani 1 1 d . .
H29 H 0.1008 0.2080 0.6706 0.074 Uiso 1 1 calc R U
C30 C 0.030(2) 0.254(3) 0.5422(16) 0.065(7) Uani 1 1 d . .
H30A H 0.0322 0.1716 0.5230 0.078 Uiso 1 1 calc R U
H30B H -0.0412 0.2713 0.5451 0.078 Uiso 1 1 calc R U
C31 C 0.225(2) 0.276(3) 0.618(2) 0.090(10) Uani 1 1 d . .
H31A H 0.2812 0.2569 0.6676 0.108 Uiso 1 1 calc R U
H31B H 0.2336 0.2334 0.5704 0.108 Uiso 1 1 calc R U
C32 C 0.022(2) 0.483(3) 0.6367(19) 0.079(4) Uani 1 1 d . .
H32A H 0.0420 0.5614 0.6603 0.119 Uiso 1 1 calc R U
H32B H -0.0037 0.4897 0.5778 0.119 Uiso 1 1 calc R U
H32C H -0.0332 0.4498 0.6580 0.119 Uiso 1 1 calc R U
C33 C 0.1778(18) 0.413(2) 0.7510(13) 0.079(4) Uani 1 1 d . .
H33A H 0.1805 0.4980 0.7653 0.119 Uiso 1 1 calc R U
H33B H 0.1412 0.3694 0.7841 0.119 Uiso 1 1 calc R U
H33C H 0.2487 0.3823 0.7610 0.119 Uiso 1 1 calc R U
C34 C -0.038(2) 0.424(3) 0.0946(19) 0.058(6) Uani 1 1 d . U
C35 C -0.0992(19) 0.219(2) 0.0928(16) 0.060(3) Uani 1 1 d . .
H35 H -0.1068 0.2317 0.0339 0.072 Uiso 1 1 calc R U
C35A C -0.022(2) 0.650(3) 0.0968(18) 0.060(3) Uani 1 1 d . .
H35A H 0.0085 0.6408 0.0503 0.072 Uiso 1 1 calc R U
C36 C -0.020(2) 0.115(3) 0.1250(17) 0.072(10) Uani 1 1 d . .
H36A H -0.0472 0.0410 0.0968 0.108 Uiso 1 1 calc R U
H36B H 0.0469 0.1342 0.1150 0.108 Uiso 1 1 calc R U
H36C H -0.0103 0.1048 0.1831 0.108 Uiso 1 1 calc R U
C36A C 0.037(2) 0.750(3) 0.1524(19) 0.065(9) Uani 1 1 d . .
H36D H 0.0285 0.8253 0.1223 0.097 Uiso 1 1 calc R U
H36E H 0.0100 0.7585 0.1994 0.097 Uiso 1 1 calc R U
H36F H 0.1115 0.7300 0.1706 0.097 Uiso 1 1 calc R U
C37 C -0.207(2) 0.195(3) 0.1058(19) 0.080(10) Uani 1 1 d . .
H37A H -0.2374 0.1242 0.0751 0.120 Uiso 1 1 calc R U
H37B H -0.1991 0.1815 0.1634 0.120 Uiso 1 1 calc R U
H37C H -0.2521 0.2637 0.0873 0.120 Uiso 1 1 calc R U
C37A C -0.138(2) 0.682(3) 0.063(2) 0.100(13) Uani 1 1 d . .
H37D H -0.1446 0.7579 0.0334 0.150 Uiso 1 1 calc R U
H37E H -0.1738 0.6195 0.0258 0.150 Uiso 1 1 calc R U
H37F H -0.1704 0.6899 0.1073 0.150 Uiso 1 1 calc R U
Cl1 Cl 0.7531(6) 0.4969(7) 0.2118(6) 0.068(2) Uani 1 1 d . .
Cl2 Cl 0.7446(6) 0.2619(7) 0.3610(6) 0.068(2) Uani 1 1 d . .
Cl3 Cl 0.2494(6) 0.5354(7) 0.2040(6) 0.068(2) Uani 1 1 d . .
Cl4 Cl 0.2381(6) 0.7538(8) 0.3628(6) 0.071(2) Uani 1 1 d . .
Cu1 Cu 0.6655(3) 0.4254(2) 0.2962(2) 0.0537(11) Uani 1 1 d . .
Cu2 Cu 0.1615(3) 0.5955(2) 0.2929(2) 0.0543(11) Uani 1 1 d . .
N1 N 0.6165(16) 0.510(2) 0.3840(14) 0.050(7) Uani 1 1 d . .
N2 N 0.5283(16) 0.487(2) 0.2286(13) 0.048(5) Uani 1 1 d . U
N3 N 0.4968(17) 0.493(2) 0.1449(14) 0.047(5) Uani 1 1 d . U
N4 N 0.4607(17) 0.700(2) 0.1456(15) 0.052(5) Uani 1 1 d . U
N5 N 0.4791(18) 0.699(2) 0.2267(15) 0.053(5) Uani 1 1 d . U
N6 N 0.1186(16) 0.512(2) 0.3825(15) 0.048(6) Uani 1 1 d . .
N7 N 0.0240(17) 0.531(2) 0.2264(15) 0.050(5) Uani 1 1 d . U
N8 N -0.0090(18) 0.533(2) 0.1427(16) 0.058(6) Uani 1 1 d . U
N9 N -0.0515(18) 0.325(2) 0.1385(14) 0.051(5) Uani 1 1 d . U
N10 N -0.0316(17) 0.321(2) 0.2232(14) 0.052(6) Uani 1 1 d . U
O1 O 0.4620(15) 0.606(2) 0.0261(13) 0.071(6) Uani 1 1 d . .
O2 O -0.0573(17) 0.432(2) 0.0206(13) 0.083(7) Uani 1 1 d . .

loop_
_atom_site_aniso_label
_atom_site_aniso_U_11
_atom_site_aniso_U_22
_atom_site_aniso_U_33
_atom_site_aniso_U_23
_atom_site_aniso_U_13
_atom_site_aniso_U_12
C1 0.042(13) 0.061(13) 0.032(11) -0.011(9) 0.004(11) -0.007(13)
C2 0.041(15) 0.06(2) 0.06(2) -0.009(17) 0.013(14) -0.004(16)
C3 0.045(14) 0.050(17) 0.08(2) 0.003(16) 0.026(14) 0.007(12)
C4 0.045(13) 0.073(18) 0.056(17) -0.005(14) 0.025(12) 0.026(13)
C5 0.051(13) 0.053(16) 0.044(14) -0.002(11) 0.017(11) 0.011(11)
C6 0.045(12) 0.035(12) 0.056(15) 0.016(11) 0.023(11) 0.001(10)
C7 0.066(14) 0.049(12) 0.062(15) 0.003(11) 0.018(11) 0.014(10)
C8 0.064(12) 0.079(14) 0.047(9) 0.015(9) 0.019(9) 0.001(9)
C9 0.057(12) 0.090(17) 0.040(13) 0.018(11) 0.030(10) 0.008(12)
C11 0.085(18) 0.081(19) 0.063(17) -0.002(14) 0.020(14) -0.016(14)
C10 0.10(2) 0.10(2) 0.052(17) 0.009(16) 0.018(15) 0.059(18)
C12 0.089(10) 0.101(12) 0.049(7) -0.012(8) 0.020(7) 0.008(8)
C13 0.089(10) 0.101(12) 0.049(7) -0.012(8) 0.020(7) 0.008(8)
C14 0.078(16) 0.055(13) 0.041(13) 0.000(9) 0.026(13) 0.000(14)
C15 0.069(7) 0.063(6) 0.044(5) -0.009(9) 0.011(5) 0.000(9)
C15A 0.069(7) 0.063(6) 0.044(5) -0.009(9) 0.011(5) 0.000(9)
C16 0.074(18) 0.08(2) 0.10(2) 0.026(19) 0.003(17) 0.030(16)
C16A 0.075(18) 0.09(2) 0.066(19) -0.015(17) 0.022(15) -0.048(16)
C17 0.12(2) 0.056(18) 0.10(2) 0.012(19) 0.04(2) -0.034(18)
C17A 0.13(3) 0.07(2) 0.07(3) -0.01(2) 0.03(2) -0.03(2)
C21 0.044(13) 0.049(12) 0.050(12) -0.002(9) 0.027(11) 0.011(12)
C22 0.050(15) 0.040(16) 0.033(16) 0.000(14) 0.001(13) 0.002(15)
C23 0.062(16) 0.041(14) 0.035(15) 0.001(12) 0.018(12) -0.005(12)
C24 0.073(17) 0.055(15) 0.055(18) 0.005(13) 0.022(14) 0.002(13)
C25 0.055(14) 0.045(14) 0.068(17) -0.004(13) 0.018(12) -0.003(12)
C26 0.036(12) 0.048(15) 0.061(18) -0.013(13) 0.014(12) 0.007(10)
C27 0.063(12) 0.056(13) 0.032(11) -0.010(10) 0.009(9) 0.013(11)
C28 0.064(12) 0.079(14) 0.047(9) 0.015(9) 0.019(9) 0.001(9)
C29 0.090(16) 0.051(13) 0.047(14) 0.006(11) 0.023(12) 0.013(12)
C30 0.084(18) 0.062(16) 0.050(16) -0.006(12) 0.019(13) -0.016(13)
C31 0.10(2) 0.09(2) 0.072(19) 0.031(15) -0.002(15) 0.038(16)
C32 0.089(10) 0.101(12) 0.049(7) -0.012(8) 0.020(7) 0.008(8)
C33 0.089(10) 0.101(12) 0.049(7) -0.012(8) 0.020(7) 0.008(8)
C34 0.060(14) 0.063(14) 0.046(13) 0.014(9) 0.009(12) -0.001(14)
C35 0.069(7) 0.063(6) 0.044(5) -0.009(9) 0.011(5) 0.000(9)
C35A 0.069(7) 0.063(6) 0.044(5) -0.009(9) 0.011(5) 0.000(9)
C36 0.087(18) 0.09(2) 0.027(14) -0.001(15) -0.006(12) -0.008(17)
C36A 0.09(2) 0.044(17) 0.06(2) 0.002(17) 0.021(18) -0.007(17)
C37 0.069(17) 0.11(2) 0.062(18) -0.035(18) 0.020(14) -0.032(16)
C37A 0.09(2) 0.064(19) 0.12(3) 0.05(2) 0.00(2) -0.008(17)
Cl1 0.060(5) 0.075(5) 0.078(6) -0.009(4) 0.035(4) -0.004(4)
Cl2 0.059(5) 0.059(5) 0.087(7) 0.007(5) 0.022(5) 0.015(4)
Cl3 0.065(5) 0.068(5) 0.084(6) -0.011(4) 0.041(4) 0.001(4)
Cl4 0.070(5) 0.064(5) 0.083(6) -0.004(5) 0.029(5) -0.011(4)
Cu1 0.049(2) 0.057(2) 0.059(3) -0.005(2) 0.0205(19) 0.0009(19)
Cu2 0.052(2) 0.056(2) 0.059(3) 0.002(2) 0.022(2) -0.0057(19)
N1 0.048(13) 0.065(16) 0.037(14) 0.008(13) 0.009(11) 0.028(12)
N2 0.052(12) 0.063(11) 0.034(9) -0.011(9) 0.020(10) 0.014(10)
N3 0.062(13) 0.053(10) 0.033(9) -0.006(9) 0.026(10) -0.012(11)
N4 0.047(11) 0.056(11) 0.052(11) 0.005(10) 0.011(11) 0.016(10)
N5 0.060(13) 0.045(11) 0.052(11) -0.011(10) 0.015(11) -0.016(10)
N6 0.034(12) 0.052(15) 0.058(17) 0.010(13) 0.014(11) 0.009(11)
N7 0.054(13) 0.038(10) 0.064(11) 0.004(10) 0.024(11) 0.020(9)
N8 0.058(14) 0.060(12) 0.062(12) 0.008(11) 0.026(12) 0.002(12)
N9 0.054(12) 0.062(12) 0.036(9) 0.002(9) 0.009(10) -0.001(11)
N10 0.058(13) 0.064(12) 0.031(9) -0.013(10) 0.010(10) -0.024(11)
O1 0.096(13) 0.073(13) 0.045(13) -0.008(10) 0.021(10) -0.009(11)
O2 0.104(14) 0.100(16) 0.048(13) 0.005(12) 0.026(11) -0.026(13)

loop_
_atom_type_symbol
_atom_type_description
_atom_type_scat_dispersion_real
_atom_type_scat_dispersion_imag
_atom_type_scat_source
C C 0.0033 0.0016 'International Tables Vol C Tables 4.2.6.8 and 6.1.1.4'
H H 0.0000 0.0000 'International Tables Vol C Tables 4.2.6.8 and 6.1.1.4'
Cl Cl 0.1484 0.1585 'International Tables Vol C Tables 4.2.6.8 and 6.1.1.4'
Cu Cu 0.3201 1.2651 'International Tables Vol C Tables 4.2.6.8 and 6.1.1.4'
N N 0.0061 0.0033 'International Tables Vol C Tables 4.2.6.8 and 6.1.1.4'
O O 0.0106 0.0060 'International Tables Vol C Tables 4.2.6.8 and 6.1.1.4'

loop_
_geom_angle_atom_site_label_1
_geom_angle_atom_site_label_2
_geom_angle_atom_site_label_3
_geom_angle
N5 C1 N2 127(2)
N5 C1 C2 119(3)
N2 C1 C2 114(3)
N1 C2 C3 125(3)
N1 C2 C1 111(3)
C3 C2 C1 124(3)
C4 C3 C2 116(3)
C4 C3 H3 122.1
C2 C3 H3 122.1
C3 C4 C5 120(3)
C3 C4 C10 119(2)
C5 C4 C10 121(3)
C6 C5 C4 121(2)
C6 C5 C7 123(2)
C4 C5 C7 116(2)
C5 C6 N1 120(2)
C5 C6 H6 120.2
N1 C6 H6 120.2
C5 C7 C8 110.3(18)
C5 C7 C11 106.9(18)
C8 C7 C11 84.7(18)
C5 C7 H7 116.8
C8 C7 H7 116.8
C11 C7 H7 116.8
C12 C8 C13 106(2)
C12 C8 C7 118(2)
C13 C8 C7 114(2)
C12 C8 C9 118(2)
C13 C8 C9 114.0(18)
C7 C8 C9 86.6(16)
C10 C9 C11 113(2)
C10 C9 C8 110.9(18)
C11 C9 C8 86.3(18)
C10 C9 H9 114.6
C11 C9 H9 114.6
C8 C9 H9 114.6
C9 C11 C7 86.9(19)
C9 C11 H11A 114.2
C7 C11 H11A 114.2
C9 C11 H11B 114.2
C7 C11 H11B 114.2
H11A C11 H11B 111.3
C9 C10 C4 109(2)
C9 C10 H10A 110.0
C4 C10 H10A 110.0
C9 C10 H10B 110.0
C4 C10 H10B 110.0
H10A C10 H10B 108.4
C8 C12 H12A 109.5
C8 C12 H12B 109.5
H12A C12 H12B 109.5
C8 C12 H12C 109.5
H12A C12 H12C 109.5
H12B C12 H12C 109.5
C8 C13 H13A 109.5
C8 C13 H13B 109.5
H13A C13 H13B 109.5
C8 C13 H13C 109.5
H13A C13 H13C 109.5
H13B C13 H13C 109.5
O1 C14 N3 126(3)
O1 C14 N4 118(3)
N3 C14 N4 115(3)
N4 C15 C16 108(2)
N4 C15 C17 110(2)
C16 C15 C17 114(3)
N4 C15 H15 108.4
C16 C15 H15 108.4
C17 C15 H15 108.4
C17A C15A N3 115(2)
C17A C15A C16A 109(3)
N3 C15A C16A 106(2)
C17A C15A H15A 108.5
N3 C15A H15A 108.5
C16A C15A H15A 108.5
C15 C16 H16A 109.5
C15 C16 H16B 109.5
H16A C16 H16B 109.5
C15 C16 H16C 109.5
H16A C16 H16C 109.5
H16B C16 H16C 109.5
C15A C16A H16D 109.5
C15A C16A H16E 109.5
H16D C16A H16E 109.5
C15A C16A H16F 109.5
H16D C16A H16F 109.5
H16E C16A H16F 109.5
C15 C17 H17A 109.5
C15 C17 H17B 109.5
H17A C17 H17B 109.5
C15 C17 H17C 109.5
H17A C17 H17C 109.5
H17B C17 H17C 109.5
C15A C17A H17D 109.5
C15A C17A H17E 109.5
H17D C17A H17E 109.5
C15A C17A H17F 109.5
H17D C17A H17F 109.5
H17E C17A H17F 109.5
N10 C21 N7 131(3)
N10 C21 C22 118(3)
N7 C21 C22 110(3)
C23 C22 N6 123(3)
C23 C22 C21 123(3)
N6 C22 C21 113(3)
C22 C23 C24 121(3)
C22 C23 H23 119.3
C24 C23 H23 119.3
C23 C24 C25 117(3)
C23 C24 C30 126(3)
C25 C24 C30 117(3)
C26 C25 C24 118(3)
C26 C25 C27 125(2)
C24 C25 C27 116(3)
N6 C26 C25 124(3)
N6 C26 H26 118.0
C25 C26 H26 118.0
C25 C27 C31 106(2)
C25 C27 C28 110.3(17)
C31 C27 C28 87(2)
C25 C27 H27 116.4
C31 C27 H27 116.4
C28 C27 H27 116.4
C29 C28 C32 121(2)
C29 C28 C33 113.9(19)
C32 C28 C33 110(2)
C29 C28 C27 85.7(17)
C32 C28 C27 115(2)
C33 C28 C27 109.6(18)
C28 C29 C30 111.8(18)
C28 C29 C31 90(2)
C30 C29 C31 107(2)
C28 C29 H29 115.0
C30 C29 H29 115.0
C31 C29 H29 115.0
C24 C30 C29 111(2)
C24 C30 H30A 109.5
C29 C30 H30A 109.5
C24 C30 H30B 109.5
C29 C30 H30B 109.5
H30A C30 H30B 108.1
C27 C31 C29 84.2(18)
C27 C31 H31A 114.6
C29 C31 H31A 114.6
C27 C31 H31B 114.6
C29 C31 H31B 114.6
H31A C31 H31B 111.7
C28 C32 H32A 109.5
C28 C32 H32B 109.5
H32A C32 H32B 109.5
C28 C32 H32C 109.5
H32A C32 H32C 109.5
H32B C32 H32C 109.5
C28 C33 H33A 109.5
C28 C33 H33B 109.5
H33A C33 H33B 109.5
C28 C33 H33C 109.5
H33A C33 H33C 109.5
H33B C33 H33C 109.5
O2 C34 N9 127(3)
O2 C34 N8 118(3)
N9 C34 N8 115(3)
N9 C35 C37 110(2)
N9 C35 C36 105(2)
C37 C35 C36 113(3)
N9 C35 H35 109.5
C37 C35 H35 109.5
C36 C35 H35 109.5
N8 C35A C37A 111(2)
N8 C35A C36A 110(2)
C37A C35A C36A 111(2)
N8 C35A H35A 108.2
C37A C35A H35A 108.2
C36A C35A H35A 108.2
C35 C36 H36A 109.5
C35 C36 H36B 109.5
H36A C36 H36B 109.5
C35 C36 H36C 109.5
H36A C36 H36C 109.5
H36B C36 H36C 109.5
C35A C36A H36D 109.5
C35A C36A H36E 109.5
H36D C36A H36E 109.5
C35A C36A H36F 109.5
H36D C36A H36F 109.5
H36E C36A H36F 109.5
C35 C37 H37A 109.5
C35 C37 H37B 109.5
H37A C37 H37B 109.5
C35 C37 H37C 109.5
H37A C37 H37C 109.5
H37B C37 H37C 109.5
C35A C37A H37D 109.5
C35A C37A H37E 109.5
H37D C37A H37E 109.5
C35A C37A H37F 109.5
H37D C37A H37F 109.5
H37E C37A H37F 109.5
N2 Cu1 N1 80.8(8)
N2 Cu1 Cl1 93.3(7)
N1 Cu1 Cl1 129.9(8)
N2 Cu1 Cl2 142.8(7)
N1 Cu1 Cl2 102.5(7)
Cl1 Cu1 Cl2 110.7(3)
N7 Cu2 N6 81.9(10)
N7 Cu2 Cl4 143.6(6)
N6 Cu2 Cl4 98.2(8)
N7 Cu2 Cl3 94.1(7)
N6 Cu2 Cl3 133.2(7)
Cl4 Cu2 Cl3 110.8(3)
C2 N1 C6 118(3)
C2 N1 Cu1 114(2)
C6 N1 Cu1 127.9(18)
N3 N2 C1 112(2)
N3 N2 Cu1 126.1(17)
C1 N2 Cu1 105.3(17)
C14 N3 N2 125(2)
C14 N3 C15A 118(2)
N2 N3 C15A 117(2)
N5 N4 C14 122(3)
N5 N4 C15 115(2)
C14 N4 C15 123(2)
N4 N5 C1 117(2)
C26 N6 C22 117(3)
C26 N6 Cu2 130(2)
C22 N6 Cu2 112(2)
N8 N7 C21 113(2)
N8 N7 Cu2 124(2)
C21 N7 Cu2 109.1(18)
N7 N8 C34 122(3)
N7 N8 C35A 121(2)
C34 N8 C35A 117(2)
C34 N9 N10 125(3)
C34 N9 C35 117(2)
N10 N9 C35 117(2)
C21 N10 N9 113(2)

loop_
_geom_bond_atom_site_label_1
_geom_bond_atom_site_label_2
_geom_bond_distance
C1 N5 1.32(3)
C1 N2 1.38(3)
C1 C2 1.48(4)
C2 N1 1.30(3)
C2 C3 1.44(4)
C3 C4 1.38(4)
C3 H3 0.9300
C4 C5 1.39(3)
C4 C10 1.52(4)
C5 C6 1.38(3)
C5 C7 1.50(3)
C6 N1 1.40(4)
C6 H6 0.9300
C7 C8 1.54(3)
C7 C11 1.60(3)
C7 H7 0.9800
C8 C12 1.52(4)
C8 C13 1.54(3)
C8 C9 1.58(3)
C9 C10 1.51(3)
C9 C11 1.52(4)
C9 H9 0.9800
C11 H11A 0.9700
C11 H11B 0.9700
C10 H10A 0.9700
C10 H10B 0.9700
C12 H12A 0.9600
C12 H12B 0.9600
C12 H12C 0.9600
C13 H13A 0.9600
C13 H13B 0.9600
C13 H13C 0.9600
C14 O1 1.23(3)
C14 N3 1.34(4)
C14 N4 1.41(4)
C15 N4 1.50(3)
C15 C16 1.51(4)
C15 C17 1.54(3)
C15 H15 0.9800
C15A C17A 1.48(4)
C15A N3 1.48(3)
C15A C16A 1.58(4)
C15A H15A 0.9800
C16 H16A 0.9600
C16 H16B 0.9600
C16 H16C 0.9600
C16A H16D 0.9600
C16A H16E 0.9600
C16A H16F 0.9600
C17 H17A 0.9600
C17 H17B 0.9600
C17 H17C 0.9600
C17A H17D 0.9600
C17A H17E 0.9600
C17A H17F 0.9600
C21 N10 1.29(3)
C21 N7 1.36(3)
C21 C22 1.52(4)
C22 C23 1.32(4)
C22 N6 1.37(3)
C23 C24 1.36(4)
C23 H23 0.9300
C24 C25 1.43(4)
C24 C30 1.51(4)
C25 C26 1.37(4)
C25 C27 1.51(3)
C26 N6 1.31(4)
C26 H26 0.9300
C27 C31 1.56(3)
C27 C28 1.59(3)
C27 H27 0.9800
C28 C29 1.51(3)
C28 C32 1.53(3)
C28 C33 1.54(3)
C29 C30 1.56(3)
C29 C31 1.57(4)
C29 H29 0.9800
C30 H30A 0.9700
C30 H30B 0.9700
C31 H31A 0.9700
C31 H31B 0.9700
C32 H32A 0.9600
C32 H32B 0.9600
C32 H32C 0.9600
C33 H33A 0.9600
C33 H33B 0.9600
C33 H33C 0.9600
C34 O2 1.21(3)
C34 N9 1.35(4)
C34 N8 1.44(4)
C35 N9 1.44(3)
C35 C37 1.51(3)
C35 C36 1.54(3)
C35 H35 0.9800
C35A N8 1.48(4)
C35A C37A 1.51(4)
C35A C36A 1.52(4)
C35A H35A 0.9800
C36 H36A 0.9600
C36 H36B 0.9600
C36 H36C 0.9600
C36A H36D 0.9600
C36A H36E 0.9600
C36A H36F 0.9600
C37 H37A 0.9600
C37 H37B 0.9600
C37 H37C 0.9600
C37A H37D 0.9600
C37A H37E 0.9600
C37A H37F 0.9600
Cl1 Cu1 2.204(9)
Cl2 Cu1 2.210(9)
Cl3 Cu2 2.226(9)
Cl4 Cu2 2.186(9)
Cu1 N2 1.96(2)
Cu1 N1 2.00(2)
Cu2 N7 1.97(2)
Cu2 N6 1.98(2)
N2 N3 1.36(3)
N4 N5 1.32(3)
N7 N8 1.36(3)
N9 N10 1.38(3)

loop_
_geom_torsion_atom_site_label_1
_geom_torsion_atom_site_label_2
_geom_torsion_atom_site_label_3
_geom_torsion_atom_site_label_4
_geom_torsion
N5 C1 C2 N1 -150(3)
N2 C1 C2 N1 27(4)
N5 C1 C2 C3 30(4)
N2 C1 C2 C3 -153(3)
N1 C2 C3 C4 1(5)
C1 C2 C3 C4 -179(3)
C2 C3 C4 C5 -4(4)
C2 C3 C4 C10 -179(2)
C3 C4 C5 C6 3(4)
C10 C4 C5 C6 178(2)
C3 C4 C5 C7 -174(2)
C10 C4 C5 C7 1(4)
C4 C5 C6 N1 2(4)
C7 C5 C6 N1 179(2)
C6 C5 C7 C8 138(2)
C4 C5 C7 C8 -45(3)
C6 C5 C7 C11 -131(2)
C4 C5 C7 C11 46(3)
C5 C7 C8 C12 -42(3)
C11 C7 C8 C12 -148(2)
C5 C7 C8 C13 -167.2(18)
C11 C7 C8 C13 87(2)
C5 C7 C8 C9 77.9(18)
C11 C7 C8 C9 -28.2(17)
C12 C8 C9 C10 37(3)
C13 C8 C9 C10 161(2)
C7 C8 C9 C10 -83(2)
C12 C8 C9 C11 150(3)
C13 C8 C9 C11 -85(2)
C7 C8 C9 C11 29.9(19)
C10 C9 C11 C7 82(2)
C8 C9 C11 C7 -28.7(16)
C5 C7 C11 C9 -80(2)
C8 C7 C11 C9 29.6(17)
C11 C9 C10 C4 -45(3)
C8 C9 C10 C4 50(3)
C3 C4 C10 C9 171(3)
C5 C4 C10 C9 -4(4)
N10 C21 C22 C23 -20(4)
N7 C21 C22 C23 164(2)
N10 C21 C22 N6 154(2)
N7 C21 C22 N6 -23(3)
N6 C22 C23 C24 -2(4)
C21 C22 C23 C24 171(3)
C22 C23 C24 C25 1(4)
C22 C23 C24 C30 179(3)
C23 C24 C25 C26 -2(4)
C30 C24 C25 C26 180(2)
C23 C24 C25 C27 -173(2)
C30 C24 C25 C27 9(3)
C24 C25 C26 N6 5(4)
C27 C25 C26 N6 175(2)
C26 C25 C27 C31 -127(3)
C24 C25 C27 C31 44(3)
C26 C25 C27 C28 140(2)
C24 C25 C27 C28 -50(3)
C25 C27 C28 C29 79(2)
C31 C27 C28 C29 -27.1(17)
C25 C27 C28 C32 -43(3)
C31 C27 C28 C32 -149(2)
C25 C27 C28 C33 -167(2)
C31 C27 C28 C33 87(2)
C32 C28 C29 C30 35(3)
C33 C28 C29 C30 168.7(19)
C27 C28 C29 C30 -82(2)
C32 C28 C29 C31 144(3)
C33 C28 C29 C31 -83(2)
C27 C28 C29 C31 26.9(16)
C23 C24 C30 C29 174(3)
C25 C24 C30 C29 -8(3)
C28 C29 C30 C24 53(3)
C31 C29 C30 C24 -44(3)
C25 C27 C31 C29 -84(2)
C28 C27 C31 C29 25.9(16)
C28 C29 C31 C27 -27.3(17)
C30 C29 C31 C27 85(2)
C3 C2 N1 C6 4(4)
C1 C2 N1 C6 -176(2)
C3 C2 N1 Cu1 -178(2)
C1 C2 N1 Cu1 3(3)
C5 C6 N1 C2 -5(4)
C5 C6 N1 Cu1 176.7(17)
N5 C1 N2 N3 -5(4)
C2 C1 N2 N3 179(2)
N5 C1 N2 Cu1 135(3)
C2 C1 N2 Cu1 -41(3)
O1 C14 N3 N2 171(3)
N4 C14 N3 N2 -19(4)
O1 C14 N3 C15A -3(4)
N4 C14 N3 C15A 166(2)
C1 N2 N3 C14 16(4)
Cu1 N2 N3 C14 -114(3)
C1 N2 N3 C15A -169(2)
Cu1 N2 N3 C15A 60(3)
C17A C15A N3 C14 168(3)
C16A C15A N3 C14 -71(3)
C17A C15A N3 N2 -7(4)
C16A C15A N3 N2 114(2)
O1 C14 N4 N5 -178(3)
N3 C14 N4 N5 11(4)
O1 C14 N4 C15 1(4)
N3 C14 N4 C15 -169(2)
C16 C15 N4 N5 -62(3)
C17 C15 N4 N5 62(3)
C16 C15 N4 C14 118(3)
C17 C15 N4 C14 -117(3)
C14 N4 N5 C1 -2(4)
C15 N4 N5 C1 179(2)
N2 C1 N5 N4 -2(4)
C2 C1 N5 N4 175(3)
C25 C26 N6 C22 -5(4)
C25 C26 N6 Cu2 -167.4(18)
C23 C22 N6 C26 4(4)
C21 C22 N6 C26 -169(2)
C23 C22 N6 Cu2 169(2)
C21 C22 N6 Cu2 -4(3)
N10 C21 N7 N8 5(4)
C22 C21 N7 N8 -179(2)
N10 C21 N7 Cu2 -138(3)
C22 C21 N7 Cu2 38(2)
C21 N7 N8 C34 -13(4)
Cu2 N7 N8 C34 123(2)
C21 N7 N8 C35A 164(2)
Cu2 N7 N8 C35A -61(3)
O2 C34 N8 N7 -173(3)
N9 C34 N8 N7 13(4)
O2 C34 N8 C35A 10(4)
N9 C34 N8 C35A -164(2)
C37A C35A N8 N7 -105(3)
C36A C35A N8 N7 18(4)
C37A C35A N8 C34 71(3)
C36A C35A N8 C34 -165(2)
O2 C34 N9 N10 -178(3)
N8 C34 N9 N10 -5(4)
O2 C34 N9 C35 -4(5)
N8 C34 N9 C35 169(2)
C37 C35 N9 C34 -113(3)
C36 C35 N9 C34 125(3)
C37 C35 N9 N10 61(3)
C36 C35 N9 N10 -60(3)
N7 C21 N10 N9 3(4)
C22 C21 N10 N9 -173(2)
C34 N9 N10 C21 -2(4)
C35 N9 N10 C21 -176(2)
